data_2237887
loop_
_publ_author_name
'Hu, Bing-Xiang'
'Zhou, Chang-Xiao'
'Liu, Yang-Mei'
'Chen, Li-Zhuang'
'Wang, Fang-Ming'

_publ_section_title
;
 1,1'-(Ethane-1,2-diyl)dipyridinium
 bis(1,2-dicyanoethene-1,2-dithiolato-\k^2^<i>S</i>,<i>S</i>')cuprate(II)
;
_journal_coeditor_code HY2624
_journal_issue 6
_journal_name_full 'Acta Crystallographica Section E'
_journal_page_first m312
_journal_paper_doi 10.1107/S1600536813012439
_journal_volume 69
_journal_year 2013
_chemical_formula_iupac '(C12 H14 N2) [Cu (C4 N2 S2)2]'
_chemical_formula_moiety 'C12 H14 N2 2+, C8 Cu N4 S4 2-'
_chemical_formula_sum 'C20 H14 Cu N6 S4'
_chemical_formula_weight 530.20
_chemical_name_systematic
;
1,1'-(Ethane-1,2-diyl)dipyridinium
bis(1,2-dicyanoethene-1,2-dithiolato-\k^2^<i>S</i>,<i>S</i>')cuprate(II)
;
_space_group_IT_number 2
_symmetry_cell_setting triclinic
_symmetry_space_group_name_Hall '-P 1'
_symmetry_space_group_name_H-M 'P -1'
_atom_sites_solution_hydrogens geom
_atom_sites_solution_primary direct
_atom_sites_solution_secondary difmap
_audit_creation_method SHELXL-97
_cell_angle_alpha 77.676(2)
_cell_angle_beta 72.791(2)
_cell_angle_gamma 84.122(2)
_cell_formula_units_Z 2
_cell_length_a 7.7598(10)
_cell_length_b 12.3811(15)
_cell_length_c 12.6572(16)
_cell_measurement_reflns_used 2653
_cell_measurement_temperature 291(2)
_cell_measurement_theta_max 28.01
_cell_measurement_theta_min 2.16
_cell_volume 1133.8(2)
_computing_cell_refinement 'SAINT (Bruker, 2007)'
_computing_data_collection 'SMART (Bruker, 2007)'
_computing_data_reduction 'SAINT (Bruker, 2007)'
_computing_molecular_graphics 'SHELXTL (Sheldrick, 2008)'
_computing_publication_material 'SHELXTL (Sheldrick, 2008)'
_computing_structure_refinement 'SHELXTL (Sheldrick, 2008)'
_computing_structure_solution 'SHELXTL (Sheldrick, 2008)'
_diffrn_ambient_temperature 291(2)
_diffrn_measured_fraction_theta_full 0.983
_diffrn_measured_fraction_theta_max 0.983
_diffrn_measurement_device_type 'Bruker APEX CCD'
_diffrn_measurement_method '\f and \w scans'
_diffrn_radiation_monochromator graphite
_diffrn_radiation_source 'sealed tube'
_diffrn_radiation_type MoK\a
_diffrn_radiation_wavelength 0.71073
_diffrn_reflns_av_R_equivalents 0.0542
_diffrn_reflns_av_sigmaI/netI 0.0574
_diffrn_reflns_limit_h_max 8
_diffrn_reflns_limit_h_min -9
_diffrn_reflns_limit_k_max 12
_diffrn_reflns_limit_k_min -14
_diffrn_reflns_limit_l_max 15
_diffrn_reflns_limit_l_min -15
_diffrn_reflns_number 5682
_diffrn_reflns_theta_full 25.00
_diffrn_reflns_theta_max 25.00
_diffrn_reflns_theta_min 1.72
_exptl_absorpt_coefficient_mu 1.352
_exptl_absorpt_correction_T_max 0.815
_exptl_absorpt_correction_T_min 0.730
_exptl_absorpt_correction_type multi-scan
_exptl_absorpt_process_details '(SADABS; Bruker, 2001)'
_exptl_crystal_colour brown-red
_exptl_crystal_density_diffrn 1.553
_exptl_crystal_density_method 'not measured'
_exptl_crystal_description block
_exptl_crystal_F_000 538
_exptl_crystal_size_max 0.25
_exptl_crystal_size_mid 0.20
_exptl_crystal_size_min 0.15
_refine_diff_density_max 0.389
_refine_diff_density_min -0.258
_refine_ls_extinction_method none
_refine_ls_goodness_of_fit_ref 1.001
_refine_ls_hydrogen_treatment constr
_refine_ls_matrix_type full
_refine_ls_number_parameters 280
_refine_ls_number_reflns 3921
_refine_ls_number_restraints 1
_refine_ls_restrained_S_all 1.001
_refine_ls_R_factor_all 0.0434
_refine_ls_R_factor_gt 0.0358
_refine_ls_shift/su_max 0.000
_refine_ls_shift/su_mean 0.000
_refine_ls_structure_factor_coef Fsqd
_refine_ls_weighting_details 'calc w=1/[\s^2^(Fo^2^)+(0.0333P)^2^] where P=(Fo^2^+2Fc^2^)/3'
_refine_ls_weighting_scheme calc
_refine_ls_wR_factor_gt 0.0808
_refine_ls_wR_factor_ref 0.0832
_reflns_number_gt 3217
_reflns_number_total 3921
_reflns_threshold_expression I>2\s(I)
_cod_data_source_file hy2624.cif
_cod_data_source_block I
_cod_database_code 2237887
_cod_database_fobs_code 2237887

loop_
_symmetry_equiv_pos_as_xyz
'x, y, z'
'-x, -y, -z'

loop_
_atom_site_type_symbol
_atom_site_label
_atom_site_fract_x
_atom_site_fract_y
_atom_site_fract_z
_atom_site_U_iso_or_equiv
_atom_site_adp_type
_atom_site_calc_flag
_atom_site_refinement_flags
_atom_site_occupancy
_atom_site_symmetry_multiplicity
C C1 0.7697(4) 0.4815(2) 0.1224(2) 0.0391(7) Uani d . 1 1
C C2 0.7087(4) 0.5794(2) 0.0580(2) 0.0438(7) Uani d . 1 1
C C3 0.7285(5) 0.5782(3) 0.2764(3) 0.0534(9) Uani d . 1 1
C C4 0.7788(4) 0.4812(2) 0.2281(2) 0.0399(7) Uani d . 1 1
C C5 1.0203(4) -0.0026(2) 0.1945(2) 0.0381(7) Uani d . 1 1
C C6 1.1186(5) -0.0989(2) 0.1573(2) 0.0471(8) Uani d . 1 1
C C7 0.9214(4) -0.0103(2) 0.3037(2) 0.0383(7) Uani d U 1 1
C C8 0.9143(5) -0.1115(2) 0.3834(3) 0.0476(8) Uani d U 1 1
C C9 0.4956(4) 0.0999(2) 0.1511(2) 0.0473(8) Uani d . 1 1
H H9A 0.5115 0.1626 0.0943 0.057 Uiso calc R 1 1
C C10 0.5896(5) 0.0029(3) 0.1309(3) 0.0597(10) Uani d . 1 1
H H10A 0.6695 -0.0002 0.0604 0.072 Uiso calc R 1 1
C C11 0.5661(5) -0.0882(3) 0.2138(3) 0.0638(10) Uani d . 1 1
H H11A 0.6283 -0.1545 0.2005 0.077 Uiso calc R 1 1
C C12 0.4494(5) -0.0818(3) 0.3178(3) 0.0622(10) Uani d . 1 1
H H12A 0.4333 -0.1435 0.3759 0.075 Uiso calc R 1 1
C C13 0.3573(5) 0.0154(2) 0.3354(3) 0.0511(8) Uani d . 1 1
H H13A 0.2774 0.0200 0.4056 0.061 Uiso calc R 1 1
C C14 0.2858(4) 0.2108(2) 0.2732(3) 0.0413(7) Uani d . 1 1
H H14A 0.1753 0.1975 0.3341 0.050 Uiso calc R 1 1
H H14B 0.2547 0.2506 0.2061 0.050 Uiso calc R 1 1
C C15 0.4079(4) 0.2779(2) 0.3040(3) 0.0453(8) Uani d . 1 1
H H15A 0.4296 0.2404 0.3747 0.054 Uiso calc R 1 1
H H15B 0.5232 0.2838 0.2464 0.054 Uiso calc R 1 1
C C16 0.2857(5) 0.4217(2) 0.4142(3) 0.0525(9) Uani d . 1 1
H H16A 0.2996 0.3717 0.4776 0.063 Uiso calc R 1 1
C C17 0.2222(5) 0.5267(3) 0.4229(3) 0.0678(11) Uani d . 1 1
H H17A 0.1934 0.5488 0.4921 0.081 Uiso calc R 1 1
C C18 0.2010(5) 0.5992(3) 0.3304(3) 0.0662(11) Uani d . 1 1
H H18A 0.1578 0.6712 0.3359 0.079 Uiso calc R 1 1
C C19 0.2430(5) 0.5663(3) 0.2295(3) 0.0593(10) Uani d . 1 1
H H19A 0.2276 0.6150 0.1657 0.071 Uiso calc R 1 1
C C20 0.3078(4) 0.4609(2) 0.2238(3) 0.0506(8) Uani d . 1 1
H H20A 0.3384 0.4378 0.1551 0.061 Uiso calc R 1 1
Cu Cu1 0.88151(5) 0.23822(3) 0.20268(3) 0.03682(13) Uani d . 1 1
N N1 0.6543(4) 0.6544(2) 0.0053(2) 0.0597(8) Uani d . 1 1
N N2 0.6877(5) 0.6526(2) 0.3190(3) 0.0809(11) Uani d . 1 1
N N3 1.2014(5) -0.1729(2) 0.1268(2) 0.0733(10) Uani d . 1 1
N N4 0.9043(5) -0.1908(2) 0.4499(2) 0.0708(9) Uani d . 1 1
N N5 0.3814(3) 0.10412(17) 0.25224(19) 0.0362(6) Uani d . 1 1
N N6 0.3283(3) 0.39007(18) 0.31502(19) 0.0375(6) Uani d . 1 1
S S1 0.81723(12) 0.36536(6) 0.06140(6) 0.0456(2) Uani d . 1 1
S S2 0.84617(12) 0.36517(6) 0.31245(6) 0.0456(2) Uani d . 1 1
S S3 1.04488(12) 0.11853(6) 0.09586(6) 0.0457(2) Uani d . 1 1
S S4 0.80239(11) 0.10227(6) 0.35693(6) 0.0459(2) Uani d . 1 1

loop_
_atom_site_aniso_label
_atom_site_aniso_U_11
_atom_site_aniso_U_22
_atom_site_aniso_U_33
_atom_site_aniso_U_12
_atom_site_aniso_U_13
_atom_site_aniso_U_23
C1 0.0419(18) 0.0328(15) 0.0380(17) 0.0020(13) -0.0092(14) -0.0017(13)
C2 0.051(2) 0.0408(17) 0.0368(17) -0.0010(15) -0.0112(15) -0.0036(14)
C3 0.079(3) 0.0398(18) 0.049(2) 0.0081(17) -0.0337(19) -0.0061(16)
C4 0.0478(19) 0.0299(15) 0.0422(18) 0.0034(13) -0.0154(15) -0.0060(13)
C5 0.0471(19) 0.0306(15) 0.0361(17) 0.0025(13) -0.0127(14) -0.0060(12)
C6 0.067(2) 0.0352(17) 0.0350(17) 0.0019(15) -0.0125(16) -0.0032(14)
C7 0.0486(19) 0.0275(14) 0.0375(17) -0.0017(13) -0.0135(14) -0.0018(12)
C8 0.063(2) 0.0393(18) 0.0370(18) -0.0026(15) -0.0067(16) -0.0102(15)
C9 0.063(2) 0.0375(17) 0.0339(17) 0.0012(15) -0.0050(16) -0.0033(13)
C10 0.065(2) 0.054(2) 0.050(2) 0.0092(18) 0.0008(18) -0.0185(18)
C11 0.076(3) 0.0374(19) 0.082(3) 0.0137(18) -0.026(2) -0.0213(19)
C12 0.090(3) 0.0356(18) 0.059(2) 0.0010(18) -0.027(2) 0.0027(16)
C13 0.069(2) 0.0411(18) 0.0373(18) -0.0007(16) -0.0114(17) -0.0022(14)
C14 0.0418(18) 0.0342(15) 0.0461(18) 0.0081(13) -0.0112(15) -0.0103(13)
C15 0.0436(19) 0.0362(16) 0.056(2) 0.0069(14) -0.0153(16) -0.0110(14)
C16 0.079(3) 0.0449(19) 0.0355(18) -0.0065(17) -0.0199(17) -0.0051(14)
C17 0.108(3) 0.050(2) 0.042(2) 0.002(2) -0.010(2) -0.0206(17)
C18 0.093(3) 0.0376(19) 0.065(3) 0.0082(19) -0.017(2) -0.0171(18)
C19 0.086(3) 0.0396(19) 0.052(2) 0.0044(18) -0.026(2) -0.0020(16)
C20 0.071(2) 0.0458(18) 0.0339(18) -0.0015(16) -0.0114(16) -0.0099(14)
Cu1 0.0427(2) 0.0313(2) 0.0346(2) 0.00331(15) -0.01034(17) -0.00546(15)
N1 0.071(2) 0.0499(17) 0.0505(18) 0.0040(15) -0.0195(16) 0.0059(14)
N2 0.139(3) 0.0435(18) 0.074(2) 0.0230(19) -0.053(2) -0.0209(17)
N3 0.108(3) 0.0440(17) 0.058(2) 0.0173(17) -0.0132(19) -0.0122(15)
N4 0.108(3) 0.0420(17) 0.0482(18) -0.0037(17) -0.0094(18) 0.0032(15)
N5 0.0413(15) 0.0309(12) 0.0347(14) 0.0027(11) -0.0111(12) -0.0043(10)
N6 0.0417(15) 0.0319(13) 0.0377(14) 0.0017(11) -0.0096(12) -0.0075(11)
S1 0.0638(6) 0.0395(4) 0.0309(4) 0.0057(4) -0.0127(4) -0.0057(3)
S2 0.0669(6) 0.0341(4) 0.0418(5) 0.0090(4) -0.0272(4) -0.0091(3)
S3 0.0639(6) 0.0335(4) 0.0312(4) 0.0070(4) -0.0053(4) -0.0034(3)
S4 0.0571(5) 0.0370(4) 0.0342(4) 0.0031(4) -0.0018(4) -0.0046(3)

loop_
_atom_type_symbol
_atom_type_description
_atom_type_scat_dispersion_real
_atom_type_scat_dispersion_imag
_atom_type_scat_source
C C 0.0033 0.0016 'International Tables Vol C Tables 4.2.6.8 and 6.1.1.4'
H H 0.0000 0.0000 'International Tables Vol C Tables 4.2.6.8 and 6.1.1.4'
Cu Cu 0.3201 1.2651 'International Tables Vol C Tables 4.2.6.8 and 6.1.1.4'
N N 0.0061 0.0033 'International Tables Vol C Tables 4.2.6.8 and 6.1.1.4'
S S 0.1246 0.1234 'International Tables Vol C Tables 4.2.6.8 and 6.1.1.4'

loop_
_geom_angle_atom_site_label_1
_geom_angle_atom_site_label_2
_geom_angle_atom_site_label_3
_geom_angle
C4 C1 C2 120.1(2)
C4 C1 S1 123.3(2)
C2 C1 S1 116.5(2)
N1 C2 C1 176.5(3)
N2 C3 C4 177.2(3)
C1 C4 C3 120.8(2)
C1 C4 S2 122.9(2)
C3 C4 S2 116.3(2)
C7 C5 C6 119.5(2)
C7 C5 S3 124.0(2)
C6 C5 S3 116.5(2)
N3 C6 C5 177.7(4)
C5 C7 C8 121.6(2)
C5 C7 S4 122.7(2)
C8 C7 S4 115.7(2)
N4 C8 C7 177.6(3)
N5 C9 C10 119.9(3)
N5 C9 H9A 120.0
C10 C9 H9A 120.0
C11 C10 C9 119.9(3)
C11 C10 H10A 120.1
C9 C10 H10A 120.1
C10 C11 C12 119.3(3)
C10 C11 H11A 120.4
C12 C11 H11A 120.4
C13 C12 C11 119.6(3)
C13 C12 H12A 120.2
C11 C12 H12A 120.2
N5 C13 C12 120.2(3)
N5 C13 H13A 119.9
C12 C13 H13A 119.9
N5 C14 C15 108.6(2)
N5 C14 H14A 110.0
C15 C14 H14A 110.0
N5 C14 H14B 110.0
C15 C14 H14B 110.0
H14A C14 H14B 108.4
N6 C15 C14 111.5(2)
N6 C15 H15A 109.3
C14 C15 H15A 109.3
N6 C15 H15B 109.3
C14 C15 H15B 109.3
H15A C15 H15B 108.0
N6 C16 C17 120.2(3)
N6 C16 H16A 119.9
C17 C16 H16A 119.9
C18 C17 C16 119.7(3)
C18 C17 H17A 120.1
C16 C17 H17A 120.1
C17 C18 C19 119.9(3)
C17 C18 H18A 120.1
C19 C18 H18A 120.1
C20 C19 C18 118.7(3)
C20 C19 H19A 120.6
C18 C19 H19A 120.6
N6 C20 C19 121.1(3)
N6 C20 H20A 119.4
C19 C20 H20A 119.4
S3 Cu1 S1 97.08(3)
S3 Cu1 S2 153.90(4)
S1 Cu1 S2 92.15(3)
S3 Cu1 S4 92.28(3)
S1 Cu1 S4 152.11(4)
S2 Cu1 S4 90.80(3)
C9 N5 C13 121.1(2)
C9 N5 C14 119.0(2)
C13 N5 C14 119.9(2)
C20 N6 C16 120.3(2)
C20 N6 C15 119.3(2)
C16 N6 C15 120.2(2)
C1 S1 Cu1 100.72(10)
C4 S2 Cu1 100.81(9)
C5 S3 Cu1 100.54(9)
C7 S4 Cu1 100.40(10)

loop_
_geom_bond_atom_site_label_1
_geom_bond_atom_site_label_2
_geom_bond_distance
C1 C4 1.360(4)
C1 C2 1.431(4)
C1 S1 1.730(3)
C2 N1 1.143(3)
C3 N2 1.136(4)
C3 C4 1.430(4)
C4 S2 1.732(3)
C5 C7 1.357(4)
C5 C6 1.437(4)
C5 S3 1.721(3)
C6 N3 1.134(3)
C7 C8 1.425(4)
C7 S4 1.738(3)
C8 N4 1.141(4)
C9 N5 1.332(4)
C9 C10 1.371(4)
C9 H9A 0.9300
C10 C11 1.353(5)
C10 H10A 0.9300
C11 C12 1.373(5)
C11 H11A 0.9300
C12 C13 1.361(4)
C12 H12A 0.9300
C13 N5 1.335(4)
C13 H13A 0.9300
C14 N5 1.482(3)
C14 C15 1.503(4)
C14 H14A 0.9700
C14 H14B 0.9700
C15 N6 1.479(3)
C15 H15A 0.9700
C15 H15B 0.9700
C16 N6 1.333(3)
C16 C17 1.357(4)
C16 H16A 0.9300
C17 C18 1.356(4)
C17 H17A 0.9300
C18 C19 1.361(4)
C18 H18A 0.9300
C19 C20 1.358(4)
C19 H19A 0.9300
C20 N6 1.332(4)
C20 H20A 0.9300
Cu1 S3 2.2554(8)
Cu1 S1 2.2561(8)
Cu1 S2 2.2571(8)
Cu1 S4 2.2630(8)

loop_
_geom_hbond_atom_site_label_D
_geom_hbond_atom_site_label_H
_geom_hbond_atom_site_label_A
_geom_hbond_site_symmetry_A
_geom_hbond_distance_DH
_geom_hbond_distance_HA
_geom_hbond_distance_DA
_geom_hbond_angle_DHA
C11 H11A N2 1_545 0.93 2.61 3.356(4) 137
C14 H14A N4 2_656 0.97 2.60 3.341(4) 133
C14 H14B N1 2_665 0.97 2.60 3.479(4) 151
C15 H15B S1 . 0.97 2.83 3.769(3) 163
C16 H16A N2 2_666 0.93 2.56 3.368(4) 146
C17 H17A S2 2_666 0.93 2.82 3.743(3) 171
C19 H19A N3 1_465 0.93 2.56 3.235(4) 129
C20 H20A N1 2_665 0.93 2.52 3.422(4) 164

loop_
_geom_torsion_atom_site_label_1
_geom_torsion_atom_site_label_2
_geom_torsion_atom_site_label_3
_geom_torsion_atom_site_label_4
_geom_torsion
C2 C1 C4 C3 -0.3(5)
S1 C1 C4 C3 -176.6(3)
C2 C1 C4 S2 178.5(2)
S1 C1 C4 S2 2.1(4)
C6 C5 C7 C8 0.8(5)
S3 C5 C7 C8 -176.3(2)
C6 C5 C7 S4 178.5(2)
S3 C5 C7 S4 1.4(4)
N5 C9 C10 C11 0.0(5)
C9 C10 C11 C12 -0.8(5)
C10 C11 C12 C13 1.0(6)
C11 C12 C13 N5 -0.5(5)
N5 C14 C15 N6 174.3(2)
N6 C16 C17 C18 0.4(6)
C16 C17 C18 C19 0.2(6)
C17 C18 C19 C20 -0.8(6)
C18 C19 C20 N6 0.8(6)
C10 C9 N5 C13 0.5(5)
C10 C9 N5 C14 178.0(3)
C12 C13 N5 C9 -0.3(5)
C12 C13 N5 C14 -177.7(3)
C15 C14 N5 C9 -83.5(3)
C15 C14 N5 C13 94.0(3)
C19 C20 N6 C16 -0.2(5)
C19 C20 N6 C15 -176.9(3)
C17 C16 N6 C20 -0.4(5)
C17 C16 N6 C15 176.2(3)
C14 C15 N6 C20 -67.1(4)
C14 C15 N6 C16 116.2(3)
C4 C1 S1 Cu1 1.0(3)
C2 C1 S1 Cu1 -175.5(2)
S3 Cu1 S1 C1 -158.09(11)
S2 Cu1 S1 C1 -2.55(11)
S4 Cu1 S1 C1 93.23(12)
C1 C4 S2 Cu1 -3.9(3)
C3 C4 S2 Cu1 174.9(2)
S3 Cu1 S2 C4 114.23(12)
S1 Cu1 S2 C4 3.32(11)
S4 Cu1 S2 C4 -148.94(11)
C7 C5 S3 Cu1 1.0(3)
C6 C5 S3 Cu1 -176.2(2)
S1 Cu1 S3 C5 -155.81(11)
S2 Cu1 S3 C5 94.35(12)
S4 Cu1 S3 C5 -2.14(11)
C5 C7 S4 Cu1 -2.9(3)
C8 C7 S4 Cu1 174.9(2)
S3 Cu1 S4 C7 2.65(11)
S1 Cu1 S4 C7 112.46(11)
S2 Cu1 S4 C7 -151.43(10)
